data_7020223
loop_
_publ_author_name
'Sun, Wen-Hua'
'Song, Shengju'
'Li, Baixiang'
'Redshaw, Carl'
'Hao, Xiang'
'Li, Yue-Sheng'
'Wang, Fosong'

_publ_section_title
;
 Ethylene polymerization by 2-iminopyridylnickel halide complexes:
 synthesis, characterization and catalytic influence of the benzhydryl
 group.
;
_journal_issue 39
_journal_name_full 'Dalton transactions (Cambridge, England : 2003)'
_journal_page_first 11999
_journal_page_last 12010
_journal_paper_doi 10.1039/c2dt30989k
_journal_volume 41
_journal_year 2012
_chemical_formula_sum 'C82 H72 Br2 N4 Ni'
_chemical_formula_weight 1331.97
_chemical_name_systematic
;
?
;
_space_group_IT_number 4
_symmetry_cell_setting monoclinic
_symmetry_space_group_name_Hall 'P 2yb'
_symmetry_space_group_name_H-M 'P 1 21 1'
_atom_sites_solution_hydrogens geom
_atom_sites_solution_primary direct
_atom_sites_solution_secondary difmap
_audit_creation_method SHELXL-97
_cell_angle_alpha 90.00
_cell_angle_beta 112.928(3)
_cell_angle_gamma 90.00
_cell_formula_units_Z 2
_cell_length_a 15.921(3)
_cell_length_b 12.415(2)
_cell_length_c 18.706(4)
_cell_measurement_reflns_used 15957
_cell_measurement_temperature 173(2)
_cell_measurement_theta_max 26.02
_cell_measurement_theta_min 1.18
_cell_volume 3405.3(11)
_computing_cell_refinement 'CrystalClear (Rigaku Inc., 2007)'
_computing_data_collection 'CrystalClear (Rigaku Inc., 2007)'
_computing_data_reduction 'CrystalClear (Rigaku Inc., 2007)'
_computing_molecular_graphics 'XP in Siemens SHELXTL (Sheldrick, 1994)'
_computing_publication_material 'SHELX97 (Sheldrick, 1997)'
_computing_structure_refinement 'SHELXL-97 (Sheldrick, 1997)'
_computing_structure_solution 'SHELXS-97 (Sheldrick, 1990)'
_diffrn_ambient_temperature 173(2)
_diffrn_measured_fraction_theta_full 0.991
_diffrn_measured_fraction_theta_max 0.991
_diffrn_measurement_device_type 'Saturn724+ CCD'
_diffrn_measurement_method '\w scans at fixed \c = 45\%'
_diffrn_radiation_monochromator graphite
_diffrn_radiation_source 'fine-focus sealed tube'
_diffrn_radiation_type MoK\a
_diffrn_radiation_wavelength 0.71073
_diffrn_reflns_av_R_equivalents 0.0466
_diffrn_reflns_av_sigmaI/netI 0.1002
_diffrn_reflns_limit_h_max 19
_diffrn_reflns_limit_h_min -19
_diffrn_reflns_limit_k_max 13
_diffrn_reflns_limit_k_min -15
_diffrn_reflns_limit_l_max 20
_diffrn_reflns_limit_l_min -23
_diffrn_reflns_number 15957
_diffrn_reflns_theta_full 26.02
_diffrn_reflns_theta_max 26.02
_diffrn_reflns_theta_min 1.18
_diffrn_standards_decay_% none
_diffrn_standards_interval_count none
_diffrn_standards_interval_time none
_diffrn_standards_number none
_exptl_absorpt_coefficient_mu 1.506
_exptl_absorpt_correction_T_max 0.9285
_exptl_absorpt_correction_T_min 0.7733
_exptl_absorpt_correction_type empirical
_exptl_absorpt_process_details 'SADABS (Sheldrick, 1996)'
_exptl_crystal_colour green
_exptl_crystal_density_diffrn 1.299
_exptl_crystal_density_method 'not measured'
_exptl_crystal_description block
_exptl_crystal_F_000 1380
_exptl_crystal_size_max 0.18
_exptl_crystal_size_mid 0.15
_exptl_crystal_size_min 0.05
_platon_squeeze_details
;
;
_refine_diff_density_max 0.600
_refine_diff_density_min -0.419
_refine_diff_density_rms 0.077
_refine_ls_abs_structure_details 'Flack H D (1983), Acta Cryst. A39, 876-881'
_refine_ls_abs_structure_Flack 0.497(11)
_refine_ls_extinction_method none
_refine_ls_goodness_of_fit_ref 1.077
_refine_ls_hydrogen_treatment constr
_refine_ls_matrix_type full
_refine_ls_number_parameters 822
_refine_ls_number_reflns 11537
_refine_ls_number_restraints 40
_refine_ls_restrained_S_all 1.076
_refine_ls_R_factor_all 0.0960
_refine_ls_R_factor_gt 0.0779
_refine_ls_shift/su_max 0.002
_refine_ls_shift/su_mean 0.000
_refine_ls_structure_factor_coef Fsqd
_refine_ls_weighting_details 'calc w=1/[\s^2^(Fo^2^)+(0.0384P)^2^+4.9995P] where P=(Fo^2^+2Fc^2^)/3'
_refine_ls_weighting_scheme calc
_refine_ls_wR_factor_gt 0.1413
_refine_ls_wR_factor_ref 0.1536
_reflns_number_gt 9342
_reflns_number_total 11537
_reflns_threshold_expression >2sigma(I)
_cod_data_source_file c2dt30989k.txt
_cod_data_source_block D9
_cod_depositor_comments
;
The following automatic conversions were performed:

'_symmetry_cell_setting' value 'Monoclinic' changed to 'monoclinic'
according to /home/saulius/struct/CIF-dictionaries/cif_core.dic
dictionary named 'cif_core.dic' version 2.4.2 from 2011-04-26.

Automatic conversion script
Id: cif_fix_values 1891 2012-01-12 08:04:46Z andrius 
;
_cod_original_sg_symbol_H-M P2(1)
_cod_database_code 7020223

loop_
_symmetry_equiv_pos_as_xyz
'x, y, z'
'-x, y+1/2, -z'

loop_
_atom_site_label
_atom_site_type_symbol
_atom_site_fract_x
_atom_site_fract_y
_atom_site_fract_z
_atom_site_U_iso_or_equiv
_atom_site_adp_type
_atom_site_occupancy
_atom_site_symmetry_multiplicity
_atom_site_calc_flag
_atom_site_refinement_flags
_atom_site_disorder_assembly
_atom_site_disorder_group
Ni1 Ni 0.88597(6) 0.61783(8) 0.70099(5) 0.0323(2) Uani 1 1 d . . .
N1 N 0.9637(4) 0.6956(5) 0.8026(3) 0.0307(13) Uani 1 1 d . . .
Br1 Br 0.81339(6) 0.69279(7) 0.57361(4) 0.0490(2) Uani 1 1 d . . .
N1A N 0.8752(4) 0.4581(5) 0.7237(3) 0.0299(14) Uani 1 1 d . . .
C1 C 0.9611(5) 0.7880(7) 0.9193(4) 0.0406(19) Uani 1 1 d . . .
H1C H 1.0269 0.7962 0.9338 0.061 Uiso 1 1 calc R . .
H1A H 0.9499 0.7478 0.9598 0.061 Uiso 1 1 calc R . .
H1B H 0.9327 0.8593 0.9133 0.061 Uiso 1 1 calc R . .
C1A C 0.9484(5) 0.2802(6) 0.7414(5) 0.044(2) Uani 1 1 d . . .
H1AB H 0.8953 0.2561 0.7512 0.065 Uiso 1 1 calc R . .
H1AC H 1.0041 0.2656 0.7871 0.065 Uiso 1 1 calc R . .
H1AA H 0.9507 0.2414 0.6965 0.065 Uiso 1 1 calc R . .
N2 N 0.7863(4) 0.6669(4) 0.7385(3) 0.0299(13) Uani 1 1 d . . .
Br2 Br 1.14852(6) 0.24359(8) 0.93426(5) 0.0601(3) Uani 1 1 d . . .
N2A N 0.9982(4) 0.5559(5) 0.6865(4) 0.0348(15) Uani 1 1 d . . .
C2A C 0.9411(5) 0.3964(6) 0.7253(4) 0.0301(16) Uani 1 1 d . . .
C2 C 0.9210(5) 0.7283(5) 0.8445(4) 0.0302(16) Uani 1 1 d . . .
C3 C 0.8206(5) 0.7073(6) 0.8124(4) 0.0281(15) Uani 1 1 d . . .
C3A C 1.0145(5) 0.4507(6) 0.7097(5) 0.0381(19) Uani 1 1 d . . .
C4 C 0.7631(5) 0.7333(6) 0.8501(4) 0.0377(18) Uani 1 1 d . . .
H4 H 0.7871 0.7625 0.9011 0.045 Uiso 1 1 calc R . .
C4A C 1.0943(6) 0.4003(7) 0.7173(6) 0.057(3) Uani 1 1 d . . .
H4A H 1.1046 0.3274 0.7338 0.068 Uiso 1 1 calc R . .
C5 C 0.6706(5) 0.7160(7) 0.8121(5) 0.044(2) Uani 1 1 d . . .
H5 H 0.6304 0.7307 0.8374 0.053 Uiso 1 1 calc R . .
C5A C 1.1605(6) 0.4572(8) 0.7005(6) 0.062(3) Uani 1 1 d . . .
H5A H 1.2160 0.4235 0.7052 0.074 Uiso 1 1 calc R . .
C6 C 0.6373(5) 0.6776(7) 0.7379(4) 0.0402(19) Uani 1 1 d . . .
H6 H 0.5736 0.6685 0.7103 0.048 Uiso 1 1 calc R . .
C6A C 1.1435(6) 0.5624(8) 0.6772(6) 0.059(3) Uani 1 1 d . . .
H6A H 1.1877 0.6033 0.6665 0.071 Uiso 1 1 calc R . .
C7 C 0.6971(5) 0.6522(6) 0.7036(5) 0.0364(18) Uani 1 1 d . . .
H7 H 0.6733 0.6228 0.6527 0.044 Uiso 1 1 calc R . .
C7A C 1.0607(5) 0.6089(8) 0.6693(5) 0.048(2) Uani 1 1 d . . .
H7A H 1.0483 0.6809 0.6510 0.058 Uiso 1 1 calc R . .
C8 C 1.0594(5) 0.7277(6) 0.8242(4) 0.0340(17) Uani 1 1 d . A .
C8A C 0.7967(5) 0.4161(6) 0.7373(4) 0.0312(17) Uani 1 1 d . . .
C9A C 0.7160(5) 0.3934(6) 0.6739(4) 0.0310(16) Uani 1 1 d . . .
C9 C 1.0782(5) 0.8148(6) 0.7865(4) 0.0344(17) Uani 1 1 d . . .
C10A C 0.6398(5) 0.3623(6) 0.6895(4) 0.0368(18) Uani 1 1 d . . .
H10 H 0.5841 0.3461 0.6475 0.044 Uiso 1 1 calc R . .
C10 C 1.1702(5) 0.8399(7) 0.8049(5) 0.043(2) Uani 1 1 d . . .
H10A H 1.1847 0.8986 0.7792 0.051 Uiso 1 1 calc R . .
C11A C 0.6444(5) 0.3549(6) 0.7654(4) 0.0346(17) Uani 1 1 d . . .
C11 C 1.2401(5) 0.7821(7) 0.8591(5) 0.045(2) Uani 1 1 d . . .
C12A C 0.7266(5) 0.3774(6) 0.8262(4) 0.0345(17) Uani 1 1 d . . .
H12 H 0.7301 0.3713 0.8779 0.041 Uiso 1 1 calc R . .
C12 C 1.2187(5) 0.6939(7) 0.8932(5) 0.046(2) Uani 1 1 d . A .
H12A H 1.2670 0.6528 0.9294 0.056 Uiso 1 1 calc R . .
C13A C 0.8039(5) 0.4085(6) 0.8145(4) 0.0333(17) Uani 1 1 d . . .
C13 C 1.1281(5) 0.6620(7) 0.8767(5) 0.046(2) Uani 1 1 d D . .
C14A C 0.8911(5) 0.4364(7) 0.8811(4) 0.043(2) Uani 1 1 d . . .
H14B H 0.9212 0.4950 0.8641 0.052 Uiso 1 1 calc R . .
H14A H 0.9317 0.3728 0.8925 0.052 Uiso 1 1 calc R . .
C14 C 1.1036(10) 0.5772(13) 0.9254(11) 0.042(4) Uani 0.55(2) 1 d PDU A 1
H14D H 1.0620 0.6102 0.9471 0.051 Uiso 0.55(2) 1 calc PR A 1
H14C H 1.0704 0.5173 0.8911 0.051 Uiso 0.55(2) 1 calc PR A 1
C14' C 1.1125(13) 0.5488(12) 0.9019(9) 0.034(4) Uani 0.45(2) 1 d PDU A 2
H14F H 1.1536 0.4967 0.8917 0.040 Uiso 0.45(2) 1 calc PR A 2
H14E H 1.0488 0.5261 0.8721 0.040 Uiso 0.45(2) 1 calc PR A 2
C15 C 1.1844(13) 0.5327(15) 0.9903(9) 0.062(5) Uani 0.55(2) 1 d PDU A 1
H15A H 1.1648 0.4760 1.0168 0.094 Uiso 0.55(2) 1 calc PR A 1
H15C H 1.2145 0.5903 1.0272 0.094 Uiso 0.55(2) 1 calc PR A 1
H15B H 1.2273 0.5025 0.9696 0.094 Uiso 0.55(2) 1 calc PR A 1
C15' C 1.1320(19) 0.5509(17) 0.9891(10) 0.064(6) Uani 0.45(2) 1 d PDU A 2
H15D H 1.1228 0.4787 1.0060 0.095 Uiso 0.45(2) 1 calc PR A 2
H15E H 1.0904 0.6017 0.9987 0.095 Uiso 0.45(2) 1 calc PR A 2
H15F H 1.1951 0.5736 1.0182 0.095 Uiso 0.45(2) 1 calc PR A 2
C15A C 0.8835(6) 0.4714(8) 0.9563(5) 0.056(2) Uani 1 1 d . . .
H15I H 0.9445 0.4874 0.9952 0.084 Uiso 1 1 calc R . .
H15G H 0.8559 0.4133 0.9753 0.084 Uiso 1 1 calc R . .
H15H H 0.8454 0.5360 0.9468 0.084 Uiso 1 1 calc R . .
C16 C 1.3578(6) 0.8422(8) 0.8095(5) 0.052(2) Uani 1 1 d . . .
C17 C 0.4439(6) 0.4482(8) 0.7013(6) 0.059(3) Uani 1 1 d . . .
H17 H 0.4798 0.5054 0.7319 0.071 Uiso 1 1 calc R . .
C19 C 0.7574(5) 0.3098(6) 0.5673(4) 0.0337(18) Uani 1 1 d . . .
C20 C 0.4627(6) 0.3552(10) 0.4523(5) 0.060(3) Uani 1 1 d . . .
H20 H 0.4210 0.2968 0.4352 0.072 Uiso 1 1 calc R . .
C21 C 0.5636(5) 0.3230(7) 0.7844(4) 0.0375(19) Uani 1 1 d . . .
H21 H 0.5654 0.3699 0.8285 0.045 Uiso 1 1 calc R . .
C22 C 0.8022(6) 1.0042(8) 0.7598(5) 0.047(2) Uani 1 1 d . . .
H22 H 0.7375 1.0002 0.7371 0.056 Uiso 1 1 calc R . .
C23 C 0.7106(5) 0.4031(6) 0.5899(4) 0.0316(16) Uani 1 1 d . . .
H23 H 0.7455 0.4694 0.5884 0.038 Uiso 1 1 calc R . .
C24 C 0.8517(5) 0.9423(7) 0.7296(5) 0.0389(19) Uani 1 1 d . . .
H24 H 0.8215 0.8964 0.6866 0.047 Uiso 1 1 calc R . .
C25 C 0.9887(5) 1.0137(7) 0.8257(5) 0.042(2) Uani 1 1 d . . .
H25 H 1.0534 1.0158 0.8495 0.050 Uiso 1 1 calc R . .
C32 C 1.0287(5) 0.9439(7) 0.6699(5) 0.039(2) Uani 1 1 d . . .
C33 C 0.5747(5) 0.2057(7) 0.8145(4) 0.0391(18) Uani 1 1 d . . .
C34 C 0.4348(7) 0.4573(11) 0.4259(6) 0.069(3) Uani 1 1 d . . .
H34 H 0.3735 0.4707 0.3917 0.083 Uiso 1 1 calc R . .
C40 C 0.9375(5) 1.0769(7) 0.8545(5) 0.044(2) Uani 1 1 d . . .
H40 H 0.9676 1.1240 0.8969 0.053 Uiso 1 1 calc R . .
C41 C 1.4674(6) 0.8915(8) 0.9962(5) 0.054(2) Uani 1 1 d . . .
H41 H 1.5070 0.8390 0.9893 0.065 Uiso 1 1 calc R . .
C42 C 0.5944(6) 0.1194(9) 0.7752(5) 0.056(2) Uani 1 1 d . . .
H42 H 0.6039 0.1326 0.7289 0.068 Uiso 1 1 calc R . .
C43 C 0.9459(5) 0.9470(6) 0.7621(5) 0.0345(18) Uani 1 1 d . . .
C44 C 0.8436(6) 1.0726(7) 0.8227(5) 0.045(2) Uani 1 1 d . . .
H44 H 0.8083 1.1150 0.8430 0.054 Uiso 1 1 calc R . .
C46 C 0.8049(5) 0.3299(7) 0.5199(5) 0.044(2) Uani 1 1 d . . .
H46 H 0.8088 0.4012 0.5031 0.053 Uiso 1 1 calc R . .
C47 C 0.7520(5) 0.2041(7) 0.5905(4) 0.0427(19) Uani 1 1 d . . .
H47 H 0.7214 0.1890 0.6240 0.051 Uiso 1 1 calc R . .
C48 C 0.5522(6) 0.3365(8) 0.5041(5) 0.052(2) Uani 1 1 d . . .
H48 H 0.5714 0.2652 0.5211 0.063 Uiso 1 1 calc R . .
C50 C 1.1029(6) 1.0957(7) 0.6388(7) 0.063(3) Uani 1 1 d . . .
H50 H 1.1362 1.1611 0.6540 0.075 Uiso 1 1 calc R . .
C51 C 0.8460(6) 0.2472(8) 0.4976(5) 0.053(2) Uani 1 1 d . . .
H51 H 0.8807 0.2624 0.4674 0.064 Uiso 1 1 calc R . .
C54 C 0.4723(5) 0.3428(7) 0.7186(4) 0.0371(18) Uani 1 1 d . . .
C55 C 1.0300(7) 0.9661(9) 0.5419(6) 0.067(3) Uani 1 1 d . . .
H55 H 1.0119 0.9411 0.4901 0.080 Uiso 1 1 calc R . .
C56 C 1.0040(6) 0.9079(8) 0.5942(5) 0.050(2) Uani 1 1 d . . .
H56 H 0.9695 0.8437 0.5777 0.060 Uiso 1 1 calc R . .
C61 C 1.3402(5) 0.8091(7) 0.8811(5) 0.047(2) Uani 1 1 d . . .
H61 H 1.3756 0.7415 0.9016 0.056 Uiso 1 1 calc R . .
C64 C 1.3558(6) 1.0491(9) 1.0153(5) 0.061(3) Uani 1 1 d . . .
H64 H 1.3172 1.1046 1.0202 0.073 Uiso 1 1 calc R . .
C70 C 0.6001(7) 0.0159(8) 0.8029(7) 0.066(3) Uani 1 1 d . . .
H70 H 0.6116 -0.0420 0.7748 0.080 Uiso 1 1 calc R . .
C75 C 0.3354(7) 0.2863(10) 0.6131(6) 0.074(3) Uani 1 1 d . . .
H75 H 0.2986 0.2290 0.5836 0.088 Uiso 1 1 calc R . .
C77 C 0.4169(6) 0.2636(8) 0.6740(5) 0.064(3) Uani 1 1 d . . .
H77 H 0.4351 0.1906 0.6853 0.077 Uiso 1 1 calc R . .
C78 C 0.9988(5) 0.8795(6) 0.7252(4) 0.0364(18) Uani 1 1 d . . .
H78 H 0.9547 0.8244 0.6925 0.044 Uiso 1 1 calc R . .
C79 C 0.3623(7) 0.4706(8) 0.6388(7) 0.069(3) Uani 1 1 d . . .
H79 H 0.3444 0.5435 0.6265 0.083 Uiso 1 1 calc R . .
C80 C 1.0776(6) 1.0399(7) 0.6922(6) 0.059(3) Uani 1 1 d . . .
H80 H 1.0937 1.0671 0.7432 0.071 Uiso 1 1 calc R . .
C84 C 0.5892(7) -0.0041(10) 0.8703(7) 0.078(3) Uani 1 1 d . . .
H84 H 0.5941 -0.0758 0.8892 0.093 Uiso 1 1 calc R . .
C86 C 1.4443(7) 1.0457(9) 1.0651(5) 0.068(3) Uani 1 1 d . . .
H86 H 1.4676 1.0972 1.1057 0.081 Uiso 1 1 calc R . .
C87 C 1.5005(7) 0.9659(9) 1.0559(6) 0.063(3) Uani 1 1 d . . .
H87 H 1.5624 0.9623 1.0911 0.076 Uiso 1 1 calc R . .
C89 C 1.3751(5) 0.8941(8) 0.9461(5) 0.048(2) Uani 1 1 d . . .
C92 C 1.3471(6) 0.9466(8) 0.7809(6) 0.057(2) Uani 1 1 d . . .
H92 H 1.3336 1.0026 0.8094 0.068 Uiso 1 1 calc R . .
C96 C 0.8379(6) 0.1409(7) 0.5183(6) 0.055(2) Uani 1 1 d . . .
H96 H 0.8642 0.0836 0.5004 0.065 Uiso 1 1 calc R . .
C97 C 1.3209(6) 0.9731(8) 0.9578(5) 0.058(3) Uani 1 1 d . . .
H97 H 1.2579 0.9751 0.9253 0.070 Uiso 1 1 calc R . .
C98 C 1.3556(7) 0.9706(10) 0.7119(6) 0.073(3) Uani 1 1 d . . .
H98 H 1.3465 1.0426 0.6932 0.088 Uiso 1 1 calc R . .
C100 C 0.3074(7) 0.3906(10) 0.5950(6) 0.070(3) Uani 1 1 d . . .
H10B H 0.2515 0.4068 0.5533 0.084 Uiso 1 1 calc R . .
C101 C 0.4950(7) 0.5373(10) 0.4490(6) 0.071(3) Uani 1 1 d . . .
H10C H 0.4760 0.6076 0.4292 0.085 Uiso 1 1 calc R . .
C102 C 0.5850(6) 0.5226(7) 0.5012(5) 0.052(2) Uani 1 1 d . . .
H10D H 0.6262 0.5815 0.5161 0.062 Uiso 1 1 calc R . .
C108 C 1.3782(6) 0.7639(9) 0.7661(6) 0.069(3) Uani 1 1 d . . .
H10E H 1.3859 0.6914 0.7838 0.082 Uiso 1 1 calc R . .
C118 C 1.0801(8) 1.0570(10) 0.5636(7) 0.076(4) Uani 1 1 d . . .
H11 H 1.0994 1.0939 0.5282 0.091 Uiso 1 1 calc R . .
C201 C 1.3766(8) 0.8930(13) 0.6705(7) 0.082(4) Uani 1 1 d . . .
H20A H 1.3836 0.9106 0.6237 0.098 Uiso 1 1 calc R . .
C202 C 1.3875(7) 0.7890(12) 0.6970(7) 0.085(4) Uani 1 1 d . . .
H20B H 1.4016 0.7339 0.6682 0.102 Uiso 1 1 calc R . .
C204 C 0.7914(6) 0.1207(8) 0.5648(5) 0.051(2) Uani 1 1 d . . .
H20C H 0.7860 0.0488 0.5797 0.061 Uiso 1 1 calc R . .
C206 C 0.5634(6) 0.1814(8) 0.8826(5) 0.061(3) Uani 1 1 d . . .
H20D H 0.5496 0.2379 0.9106 0.073 Uiso 1 1 calc R . .
C208 C 0.6130(5) 0.4207(7) 0.5307(4) 0.0373(19) Uani 1 1 d . . .
C209 C 0.5715(8) 0.0777(9) 0.9110(6) 0.072(3) Uani 1 1 d . . .
H20E H 0.5648 0.0634 0.9584 0.087 Uiso 1 1 calc R . .

loop_
_atom_site_aniso_label
_atom_site_aniso_U_11
_atom_site_aniso_U_22
_atom_site_aniso_U_33
_atom_site_aniso_U_23
_atom_site_aniso_U_13
_atom_site_aniso_U_12
Ni1 0.0356(5) 0.0301(5) 0.0347(5) 0.0040(4) 0.0176(4) 0.0009(5)
N1 0.026(3) 0.029(3) 0.036(3) 0.008(3) 0.011(3) 0.000(3)
Br1 0.0557(5) 0.0570(6) 0.0338(4) 0.0093(4) 0.0170(4) 0.0058(5)
N1A 0.028(3) 0.027(3) 0.033(3) 0.001(3) 0.009(3) -0.004(3)
C1 0.044(5) 0.040(5) 0.039(4) -0.006(4) 0.017(4) -0.017(4)
C1A 0.043(5) 0.035(5) 0.054(5) 0.014(4) 0.020(4) 0.011(4)
N2 0.033(3) 0.023(3) 0.033(3) 0.001(3) 0.012(3) 0.006(3)
Br2 0.0577(6) 0.0717(7) 0.0532(6) 0.0086(5) 0.0242(5) -0.0005(5)
N2A 0.032(3) 0.039(4) 0.038(4) 0.004(3) 0.019(3) 0.000(3)
C2A 0.031(4) 0.029(4) 0.030(4) 0.002(3) 0.013(3) 0.003(3)
C2 0.040(4) 0.017(4) 0.036(4) 0.005(3) 0.019(3) -0.002(3)
C3 0.039(4) 0.027(4) 0.024(3) 0.007(3) 0.018(3) 0.001(3)
C3A 0.031(4) 0.039(5) 0.049(5) 0.007(4) 0.020(4) 0.001(4)
C4 0.045(4) 0.043(5) 0.032(4) 0.004(4) 0.022(3) 0.003(4)
C4A 0.056(6) 0.033(5) 0.091(8) 0.013(5) 0.039(6) 0.008(5)
C5 0.037(4) 0.051(6) 0.054(5) 0.001(4) 0.026(4) 0.002(4)
C5A 0.043(5) 0.055(6) 0.099(8) 0.013(6) 0.039(5) 0.006(5)
C6 0.024(3) 0.047(5) 0.047(5) 0.008(4) 0.011(3) 0.006(4)
C6A 0.057(6) 0.055(6) 0.084(7) 0.009(5) 0.049(6) -0.001(5)
C7 0.033(4) 0.037(5) 0.038(4) 0.001(3) 0.013(3) -0.004(3)
C7A 0.054(5) 0.044(5) 0.063(6) 0.009(5) 0.040(5) 0.004(5)
C8 0.030(4) 0.029(4) 0.041(4) 0.000(3) 0.011(3) -0.003(3)
C8A 0.032(4) 0.031(4) 0.028(4) 0.001(3) 0.010(3) -0.014(3)
C9A 0.032(4) 0.029(4) 0.030(4) 0.000(3) 0.011(3) -0.003(3)
C9 0.032(4) 0.032(4) 0.040(4) 0.006(3) 0.015(4) -0.003(4)
C10A 0.037(4) 0.036(5) 0.036(4) -0.006(3) 0.011(4) 0.003(4)
C10 0.047(5) 0.033(5) 0.051(5) 0.008(4) 0.021(4) -0.002(4)
C11A 0.042(4) 0.034(4) 0.029(4) -0.002(3) 0.016(4) -0.001(4)
C11 0.035(4) 0.050(6) 0.052(5) 0.013(4) 0.019(4) 0.003(4)
C12A 0.050(5) 0.030(4) 0.023(4) 0.005(3) 0.013(3) -0.001(4)
C12 0.031(4) 0.040(5) 0.059(5) 0.012(5) 0.008(4) -0.015(4)
C13A 0.038(4) 0.023(4) 0.043(4) -0.001(3) 0.020(4) -0.009(4)
C13 0.041(4) 0.044(5) 0.051(5) 0.012(4) 0.014(4) -0.010(4)
C14A 0.043(5) 0.046(5) 0.037(4) 0.005(4) 0.011(4) -0.019(4)
C14 0.040(5) 0.040(5) 0.045(5) -0.002(4) 0.015(4) -0.001(4)
C14' 0.031(5) 0.031(5) 0.039(5) 0.002(4) 0.014(4) -0.004(4)
C15 0.066(8) 0.068(8) 0.058(8) 0.004(6) 0.030(7) -0.023(7)
C15' 0.071(10) 0.072(9) 0.057(8) 0.004(7) 0.035(7) -0.018(8)
C15A 0.059(6) 0.063(7) 0.039(5) 0.004(4) 0.012(4) 0.008(5)
C16 0.042(5) 0.057(6) 0.063(6) 0.002(5) 0.028(5) 0.001(5)
C17 0.046(5) 0.046(6) 0.083(7) -0.002(5) 0.022(5) 0.003(5)
C19 0.032(4) 0.043(5) 0.028(4) 0.007(3) 0.015(3) 0.011(4)
C20 0.048(5) 0.085(8) 0.030(5) -0.005(5) -0.003(4) -0.007(6)
C21 0.032(4) 0.047(5) 0.039(4) -0.005(4) 0.020(4) -0.009(4)
C22 0.042(5) 0.065(6) 0.035(5) 0.015(4) 0.018(4) 0.012(4)
C23 0.041(4) 0.035(4) 0.020(3) -0.004(3) 0.012(3) -0.006(4)
C24 0.029(4) 0.041(5) 0.050(5) 0.004(4) 0.019(4) -0.005(4)
C25 0.035(4) 0.039(5) 0.049(5) 0.011(4) 0.014(4) -0.007(4)
C32 0.033(4) 0.043(5) 0.047(5) 0.022(4) 0.020(4) 0.012(4)
C33 0.036(4) 0.042(5) 0.043(4) 0.003(4) 0.019(3) -0.007(4)
C34 0.040(5) 0.115(10) 0.039(5) -0.007(6) 0.002(4) 0.011(7)
C40 0.043(5) 0.034(5) 0.045(5) 0.011(4) 0.007(4) -0.001(4)
C41 0.049(5) 0.063(7) 0.050(6) 0.016(5) 0.018(5) -0.005(5)
C42 0.060(5) 0.065(6) 0.068(6) -0.008(6) 0.050(5) 0.000(6)
C43 0.035(4) 0.027(4) 0.043(5) 0.006(3) 0.018(4) -0.003(4)
C44 0.054(5) 0.048(5) 0.043(5) 0.007(4) 0.029(4) 0.009(4)
C46 0.043(4) 0.046(5) 0.052(5) 0.002(4) 0.028(4) 0.002(4)
C47 0.045(4) 0.039(5) 0.047(5) 0.011(4) 0.021(4) 0.010(4)
C48 0.053(5) 0.065(6) 0.036(5) 0.001(4) 0.014(4) 0.002(5)
C50 0.059(6) 0.035(6) 0.109(9) 0.018(5) 0.049(6) 0.003(5)
C51 0.062(6) 0.049(6) 0.063(6) -0.005(5) 0.041(5) -0.004(5)
C54 0.035(4) 0.040(5) 0.041(5) -0.001(4) 0.020(4) -0.005(4)
C55 0.084(7) 0.071(7) 0.061(6) 0.034(6) 0.046(6) 0.038(6)
C56 0.057(6) 0.052(6) 0.051(5) 0.022(5) 0.031(5) 0.020(5)
C61 0.034(4) 0.054(6) 0.052(5) 0.016(4) 0.017(4) -0.001(4)
C64 0.053(6) 0.087(8) 0.038(5) -0.001(5) 0.012(4) 0.004(6)
C70 0.080(7) 0.044(6) 0.099(8) 0.011(6) 0.059(7) 0.002(5)
C75 0.062(6) 0.078(9) 0.053(6) -0.010(6) -0.008(5) -0.008(6)
C77 0.072(6) 0.052(6) 0.056(6) 0.007(5) 0.011(5) -0.011(6)
C78 0.033(4) 0.036(5) 0.035(4) 0.006(3) 0.008(4) -0.002(4)
C79 0.046(6) 0.045(6) 0.107(9) 0.009(6) 0.020(6) 0.010(5)
C80 0.057(6) 0.048(6) 0.082(7) 0.023(5) 0.038(5) 0.005(5)
C84 0.077(8) 0.075(8) 0.093(9) 0.029(7) 0.047(7) -0.001(7)
C86 0.077(7) 0.090(8) 0.035(5) 0.011(5) 0.021(5) -0.004(7)
C87 0.047(5) 0.087(8) 0.049(6) 0.012(6) 0.011(5) -0.008(6)
C89 0.038(5) 0.056(6) 0.051(5) 0.021(5) 0.021(4) -0.007(4)
C92 0.060(6) 0.058(6) 0.062(6) 0.008(5) 0.033(5) -0.007(5)
C96 0.056(5) 0.039(6) 0.074(7) -0.013(5) 0.030(5) 0.007(5)
C97 0.048(5) 0.080(8) 0.047(6) 0.002(5) 0.020(5) -0.002(5)
C98 0.065(7) 0.092(9) 0.068(7) 0.013(7) 0.030(6) -0.018(6)
C100 0.056(6) 0.085(9) 0.060(7) 0.006(6) 0.013(5) 0.006(7)
C101 0.065(7) 0.082(8) 0.049(6) 0.000(6) 0.004(5) 0.036(7)
C102 0.065(6) 0.047(6) 0.035(5) -0.003(4) 0.010(4) 0.018(5)
C108 0.049(5) 0.074(8) 0.086(8) 0.003(6) 0.029(5) 0.010(6)
C118 0.088(8) 0.070(8) 0.102(9) 0.042(7) 0.074(8) 0.026(7)
C201 0.066(7) 0.131(12) 0.061(7) -0.018(8) 0.037(6) -0.044(8)
C202 0.065(7) 0.114(12) 0.088(9) -0.034(8) 0.042(7) -0.012(8)
C204 0.064(6) 0.038(5) 0.046(5) 0.008(4) 0.016(4) 0.014(5)
C206 0.085(7) 0.064(7) 0.043(5) -0.009(5) 0.036(5) -0.021(6)
C208 0.032(4) 0.054(6) 0.026(4) -0.002(4) 0.012(3) 0.001(4)
C209 0.099(8) 0.059(7) 0.067(7) 0.015(6) 0.040(7) -0.017(6)

loop_
_atom_type_symbol
_atom_type_description
_atom_type_scat_dispersion_real
_atom_type_scat_dispersion_imag
_atom_type_scat_source
C C 0.0033 0.0016 'International Tables Vol C Tables 4.2.6.8 and 6.1.1.4'
H H 0.0000 0.0000 'International Tables Vol C Tables 4.2.6.8 and 6.1.1.4'
N N 0.0061 0.0033 'International Tables Vol C Tables 4.2.6.8 and 6.1.1.4'
Ni Ni 0.3393 1.1124 'International Tables Vol C Tables 4.2.6.8 and 6.1.1.4'
Br Br -0.2901 2.4595 'International Tables Vol C Tables 4.2.6.8 and 6.1.1.4'

loop_
_geom_angle_atom_site_label_1
_geom_angle_atom_site_label_2
_geom_angle_atom_site_label_3
_geom_angle
N1A Ni1 N2A 79.3(2)
N1A Ni1 N1 109.3(2)
N2A Ni1 N1 93.2(2)
N1A Ni1 N2 94.4(2)
N2A Ni1 N2 168.1(2)
N1 Ni1 N2 79.2(2)
N1A Ni1 Br1 122.39(17)
N2A Ni1 Br1 96.94(17)
N1 Ni1 Br1 128.30(17)
N2 Ni1 Br1 95.00(16)
C2 N1 C8 118.9(6)
C2 N1 Ni1 116.1(4)
C8 N1 Ni1 124.5(4)
C2A N1A C8A 121.8(6)
C2A N1A Ni1 116.5(5)
C8A N1A Ni1 121.8(5)
C2 C1 H1C 109.5
C2 C1 H1A 109.5
H1C C1 H1A 109.5
C2 C1 H1B 109.5
H1C C1 H1B 109.5
H1A C1 H1B 109.5
C2A C1A H1AB 109.5
C2A C1A H1AC 109.5
H1AB C1A H1AC 109.5
C2A C1A H1AA 109.5
H1AB C1A H1AA 109.5
H1AC C1A H1AA 109.5
C7 N2 C3 118.6(6)
C7 N2 Ni1 127.7(5)
C3 N2 Ni1 113.3(4)
C7A N2A C3A 118.7(6)
C7A N2A Ni1 128.1(6)
C3A N2A Ni1 112.4(4)
N1A C2A C1A 125.9(7)
N1A C2A C3A 115.1(7)
C1A C2A C3A 118.9(6)
N1 C2 C1 126.5(6)
N1 C2 C3 115.9(6)
C1 C2 C3 117.6(6)
N2 C3 C4 120.9(6)
N2 C3 C2 114.4(6)
C4 C3 C2 124.5(6)
N2A C3A C4A 121.4(7)
N2A C3A C2A 115.6(6)
C4A C3A C2A 123.0(7)
C5 C4 C3 118.8(7)
C5 C4 H4 120.6
C3 C4 H4 120.6
C3A C4A C5A 119.5(8)
C3A C4A H4A 120.2
C5A C4A H4A 120.2
C6 C5 C4 119.5(7)
C6 C5 H5 120.2
C4 C5 H5 120.2
C6A C5A C4A 118.6(8)
C6A C5A H5A 120.7
C4A C5A H5A 120.7
C5 C6 C7 119.3(7)
C5 C6 H6 120.3
C7 C6 H6 120.3
C5A C6A C7A 119.4(8)
C5A C6A H6A 120.3
C7A C6A H6A 120.3
N2 C7 C6 122.8(7)
N2 C7 H7 118.6
C6 C7 H7 118.6
N2A C7A C6A 122.4(8)
N2A C7A H7A 118.8
C6A C7A H7A 118.8
C9 C8 C13 122.8(7)
C9 C8 N1 118.5(6)
C13 C8 N1 118.3(6)
C9A C8A C13A 122.6(6)
C9A C8A N1A 119.3(6)
C13A C8A N1A 117.9(6)
C8A C9A C10A 117.5(7)
C8A C9A C23 121.1(6)
C10A C9A C23 121.4(6)
C8 C9 C10 117.4(7)
C8 C9 C78 120.1(6)
C10 C9 C78 122.5(7)
C11A C10A C9A 121.4(7)
C11A C10A H10 119.3
C9A C10A H10 119.3
C11 C10 C9 122.1(7)
C11 C10 H10A 118.9
C9 C10 H10A 118.9
C12A C11A C10A 118.6(7)
C12A C11A C21 118.5(6)
C10A C11A C21 122.9(7)
C12 C11 C10 118.7(7)
C12 C11 C61 118.2(7)
C10 C11 C61 123.1(7)
C13A C12A C11A 122.6(7)
C13A C12A H12 118.7
C11A C12A H12 118.7
C11 C12 C13 122.6(8)
C11 C12 H12A 118.7
C13 C12 H12A 118.7
C12A C13A C8A 117.3(7)
C12A C13A C14A 121.6(7)
C8A C13A C14A 121.1(6)
C12 C13 C8 116.2(7)
C12 C13 C14' 117.7(10)
C8 C13 C14' 124.7(9)
C12 C13 C14 122.4(9)
C8 C13 C14 120.0(8)
C14' C13 C14 23.3(8)
C13A C14A C15A 116.9(7)
C13A C14A H14B 108.1
C15A C14A H14B 108.1
C13A C14A H14A 108.1
C15A C14A H14A 108.1
H14B C14A H14A 107.3
C15 C14 C13 113.5(11)
C15 C14 H14D 108.9
C13 C14 H14D 108.9
C15 C14 H14C 108.9
C13 C14 H14C 108.9
H14D C14 H14C 107.7
C13 C14' C15' 108.8(12)
C13 C14' H14F 109.9
C15' C14' H14F 109.9
C13 C14' H14E 109.9
C15' C14' H14E 109.9
H14F C14' H14E 108.3
C14 C15 H15A 109.5
C14 C15 H15C 109.5
H15A C15 H15C 109.5
C14 C15 H15B 109.5
H15A C15 H15B 109.5
H15C C15 H15B 109.5
C14' C15' H15D 109.5
C14' C15' H15E 109.5
H15D C15' H15E 109.5
C14' C15' H15F 109.5
H15D C15' H15F 109.5
H15E C15' H15F 109.5
C14A C15A H15I 109.5
C14A C15A H15G 109.5
H15I C15A H15G 109.5
C14A C15A H15H 109.5
H15I C15A H15H 109.5
H15G C15A H15H 109.5
C108 C16 C92 116.9(9)
C108 C16 C61 119.3(9)
C92 C16 C61 123.5(8)
C54 C17 C79 119.8(9)
C54 C17 H17 120.1
C79 C17 H17 120.1
C46 C19 C47 118.7(7)
C46 C19 C23 119.0(7)
C47 C19 C23 122.3(6)
C34 C20 C48 120.3(10)
C34 C20 H20 119.8
C48 C20 H20 119.8
C11A C21 C54 113.6(6)
C11A C21 C33 110.1(6)
C54 C21 C33 112.7(6)
C11A C21 H21 106.6
C54 C21 H21 106.6
C33 C21 H21 106.6
C24 C22 C44 122.1(8)
C24 C22 H22 118.9
C44 C22 H22 118.9
C19 C23 C208 112.1(6)
C19 C23 C9A 112.5(6)
C208 C23 C9A 112.7(6)
C19 C23 H23 106.3
C208 C23 H23 106.3
C9A C23 H23 106.3
C22 C24 C43 119.7(8)
C22 C24 H24 120.2
C43 C24 H24 120.2
C40 C25 C43 120.3(7)
C40 C25 H25 119.8
C43 C25 H25 119.8
C56 C32 C80 118.7(8)
C56 C32 C78 119.1(8)
C80 C32 C78 122.2(8)
C206 C33 C42 116.8(8)
C206 C33 C21 120.1(8)
C42 C33 C21 123.1(7)
C101 C34 C20 118.8(10)
C101 C34 H34 120.6
C20 C34 H34 120.6
C44 C40 C25 121.0(8)
C44 C40 H40 119.5
C25 C40 H40 119.5
C87 C41 C89 119.6(10)
C87 C41 H41 120.2
C89 C41 H41 120.2
C70 C42 C33 120.8(8)
C70 C42 H42 119.6
C33 C42 H42 119.6
C24 C43 C25 119.2(7)
C24 C43 C78 118.1(7)
C25 C43 C78 122.7(7)
C40 C44 C22 117.7(8)
C40 C44 H44 121.1
C22 C44 H44 121.1
C51 C46 C19 120.2(8)
C51 C46 H46 119.9
C19 C46 H46 119.9
C204 C47 C19 120.1(8)
C204 C47 H47 119.9
C19 C47 H47 119.9
C208 C48 C20 120.5(9)
C208 C48 H48 119.7
C20 C48 H48 119.7
C118 C50 C80 121.0(10)
C118 C50 H50 119.5
C80 C50 H50 119.5
C46 C51 C96 121.2(8)
C46 C51 H51 119.4
C96 C51 H51 119.4
C77 C54 C17 117.7(8)
C77 C54 C21 124.4(8)
C17 C54 C21 117.8(8)
C118 C55 C56 121.5(11)
C118 C55 H55 119.3
C56 C55 H55 119.3
C32 C56 C55 120.3(10)
C32 C56 H56 119.9
C55 C56 H56 119.9
C11 C61 C16 110.7(7)
C11 C61 C89 112.5(7)
C16 C61 C89 112.0(7)
C11 C61 H61 107.1
C16 C61 H61 107.1
C89 C61 H61 107.1
C86 C64 C97 120.8(10)
C86 C64 H64 119.6
C97 C64 H64 119.6
C84 C70 C42 120.4(10)
C84 C70 H70 119.8
C42 C70 H70 119.8
C100 C75 C77 120.5(10)
C100 C75 H75 119.7
C77 C75 H75 119.7
C54 C77 C75 122.1(10)
C54 C77 H77 118.9
C75 C77 H77 118.9
C32 C78 C43 113.0(6)
C32 C78 C9 113.0(6)
C43 C78 C9 112.5(6)
C32 C78 H78 105.9
C43 C78 H78 105.9
C9 C78 H78 105.9
C100 C79 C17 121.8(10)
C100 C79 H79 119.1
C17 C79 H79 119.1
C32 C80 C50 119.6(10)
C32 C80 H80 120.2
C50 C80 H80 120.2
C70 C84 C209 120.7(11)
C70 C84 H84 119.7
C209 C84 H84 119.7
C64 C86 C87 119.0(10)
C64 C86 H86 120.5
C87 C86 H86 120.5
C41 C87 C86 120.9(9)
C41 C87 H87 119.5
C86 C87 H87 119.5
C97 C89 C41 117.8(9)
C97 C89 C61 123.9(8)
C41 C89 C61 118.3(8)
C98 C92 C16 121.3(10)
C98 C92 H92 119.3
C16 C92 H92 119.3
C204 C96 C51 118.8(8)
C204 C96 H96 120.6
C51 C96 H96 120.6
C64 C97 C89 121.7(9)
C64 C97 H97 119.1
C89 C97 H97 119.1
C201 C98 C92 121.0(12)
C201 C98 H98 119.5
C92 C98 H98 119.5
C79 C100 C75 118.0(10)
C79 C100 H10B 121.0
C75 C100 H10B 121.0
C34 C101 C102 122.9(10)
C34 C101 H10C 118.6
C102 C101 H10C 118.6
C208 C102 C101 118.9(10)
C208 C102 H10D 120.6
C101 C102 H10D 120.6
C16 C108 C202 121.4(11)
C16 C108 H10E 119.3
C202 C108 H10E 119.3
C55 C118 C50 118.9(9)
C55 C118 H11 120.6
C50 C118 H11 120.6
C98 C201 C202 119.2(11)
C98 C201 H20A 120.4
C202 C201 H20A 120.4
C201 C202 C108 120.2(11)
C201 C202 H20B 119.9
C108 C202 H20B 119.9
C96 C204 C47 120.9(9)
C96 C204 H20C 119.5
C47 C204 H20C 119.5
C209 C206 C33 122.0(10)
C209 C206 H20D 119.0
C33 C206 H20D 119.0
C48 C208 C102 118.5(8)
C48 C208 C23 121.6(8)
C102 C208 C23 119.9(8)
C84 C209 C206 119.3(10)
C84 C209 H20E 120.3
C206 C209 H20E 120.3

loop_
_geom_bond_atom_site_label_1
_geom_bond_atom_site_label_2
_geom_bond_distance
Ni1 N1A 2.050(6)
Ni1 N2A 2.058(6)
Ni1 N1 2.059(6)
Ni1 N2 2.062(5)
Ni1 Br1 2.3945(12)
N1 C2 1.287(8)
N1 C8 1.471(8)
N1A C2A 1.290(9)
N1A C8A 1.465(8)
C1 C2 1.489(10)
C1 H1C 0.9800
C1 H1A 0.9800
C1 H1B 0.9800
C1A C2A 1.469(10)
C1A H1AB 0.9800
C1A H1AC 0.9800
C1A H1AA 0.9800
N2 C7 1.325(8)
N2 C3 1.368(8)
N2A C7A 1.331(9)
N2A C3A 1.369(9)
C2A C3A 1.474(10)
C2 C3 1.494(9)
C3 C4 1.395(9)
C3A C4A 1.373(11)
C4 C5 1.380(10)
C4 H4 0.9500
C4A C5A 1.403(12)
C4A H4A 0.9500
C5 C6 1.364(11)
C5 H5 0.9500
C5A C6A 1.370(12)
C5A H5A 0.9500
C6 C7 1.376(9)
C6 H6 0.9500
C6A C7A 1.393(11)
C6A H6A 0.9500
C7 H7 0.9500
C7A H7A 0.9500
C8 C9 1.387(10)
C8 C13 1.411(10)
C8A C9A 1.396(9)
C8A C13A 1.407(10)
C9A C10A 1.407(10)
C9A C23 1.545(9)
C9 C10 1.402(10)
C9 C78 1.559(10)
C10A C11A 1.397(10)
C10A H10 0.9500
C10 C11 1.380(11)
C10 H10A 0.9500
C11A C12A 1.388(10)
C11A C21 1.515(9)
C11 C12 1.376(11)
C11 C61 1.519(10)
C12A C13A 1.385(9)
C12A H12 0.9500
C12 C13 1.409(10)
C12 H12A 0.9500
C13A C14A 1.500(10)
C13 C14' 1.533(14)
C13 C14 1.540(14)
C14A C15A 1.521(11)
C14A H14B 0.9900
C14A H14A 0.9900
C14 C15 1.489(16)
C14 H14D 0.9900
C14 H14C 0.9900
C14' C15' 1.537(18)
C14' H14F 0.9900
C14' H14E 0.9900
C15 H15A 0.9800
C15 H15C 0.9800
C15 H15B 0.9800
C15' H15D 0.9800
C15' H15E 0.9800
C15' H15F 0.9800
C15A H15I 0.9800
C15A H15G 0.9800
C15A H15H 0.9800
C16 C108 1.383(13)
C16 C92 1.386(12)
C16 C61 1.527(11)
C17 C54 1.381(11)
C17 C79 1.395(13)
C17 H17 0.9500
C19 C46 1.395(10)
C19 C47 1.395(11)
C19 C23 1.523(10)
C20 C34 1.370(14)
C20 C48 1.395(11)
C20 H20 0.9500
C21 C54 1.515(10)
C21 C33 1.546(11)
C21 H21 1.0000
C22 C24 1.371(11)
C22 C44 1.392(11)
C22 H22 0.9500
C23 C208 1.532(10)
C23 H23 1.0000
C24 C43 1.382(10)
C24 H24 0.9500
C25 C40 1.383(11)
C25 C43 1.390(11)
C25 H25 0.9500
C32 C56 1.389(12)
C32 C80 1.396(12)
C32 C78 1.523(10)
C33 C206 1.389(10)
C33 C42 1.401(12)
C34 C101 1.331(15)
C34 H34 0.9500
C40 C44 1.379(11)
C40 H40 0.9500
C41 C87 1.386(13)
C41 C89 1.402(11)
C41 H41 0.9500
C42 C70 1.375(13)
C42 H42 0.9500
C43 C78 1.530(10)
C44 H44 0.9500
C46 C51 1.368(11)
C46 H46 0.9500
C47 C204 1.390(11)
C47 H47 0.9500
C48 C208 1.379(12)
C48 H48 0.9500
C50 C118 1.395(15)
C50 C80 1.397(12)
C50 H50 0.9500
C51 C96 1.395(12)
C51 H51 0.9500
C54 C77 1.366(12)
C55 C118 1.349(15)
C55 C56 1.401(11)
C55 H55 0.9500
C56 H56 0.9500
C61 C89 1.541(12)
C61 H61 1.0000
C64 C86 1.354(13)
C64 C97 1.374(13)
C64 H64 0.9500
C70 C84 1.361(13)
C70 H70 0.9500
C75 C100 1.368(14)
C75 C77 1.382(12)
C75 H75 0.9500
C77 H77 0.9500
C78 H78 1.0000
C79 C100 1.365(14)
C79 H79 0.9500
C80 H80 0.9500
C84 C209 1.363(15)
C84 H84 0.9500
C86 C87 1.390(14)
C86 H86 0.9500
C87 H87 0.9500
C89 C97 1.380(12)
C92 C98 1.382(12)
C92 H92 0.9500
C96 C204 1.367(11)
C96 H96 0.9500
C97 H97 0.9500
C98 C201 1.357(16)
C98 H98 0.9500
C100 H10B 0.9500
C101 C102 1.396(12)
C101 H10C 0.9500
C102 C208 1.382(11)
C102 H10D 0.9500
C108 C202 1.393(15)
C108 H10E 0.9500
C118 H11 0.9500
C201 C202 1.369(17)
C201 H20A 0.9500
C202 H20B 0.9500
C204 H20C 0.9500
C206 C209 1.379(13)
C206 H20D 0.9500
C209 H20E 0.9500

loop_
_geom_torsion_atom_site_label_1
_geom_torsion_atom_site_label_2
_geom_torsion_atom_site_label_3
_geom_torsion_atom_site_label_4
_geom_torsion
N1A Ni1 N1 C2 -85.0(5)
N2A Ni1 N1 C2 -164.8(5)
N2 Ni1 N1 C2 5.9(5)
Br1 Ni1 N1 C2 93.7(5)
N1A Ni1 N1 C8 103.4(5)
N2A Ni1 N1 C8 23.6(6)
N2 Ni1 N1 C8 -165.7(6)
Br1 Ni1 N1 C8 -77.8(6)
N2A Ni1 N1A C2A 5.2(5)
N1 Ni1 N1A C2A -84.5(5)
N2 Ni1 N1A C2A -164.6(5)
Br1 Ni1 N1A C2A 96.6(5)
N2A Ni1 N1A C8A -174.7(5)
N1 Ni1 N1A C8A 95.7(5)
N2 Ni1 N1A C8A 15.5(5)
Br1 Ni1 N1A C8A -83.2(5)
N1A Ni1 N2 C7 -72.4(6)
N2A Ni1 N2 C7 -129.8(12)
N1 Ni1 N2 C7 178.8(6)
Br1 Ni1 N2 C7 50.7(6)
N1A Ni1 N2 C3 99.3(5)
N2A Ni1 N2 C3 41.9(14)
N1 Ni1 N2 C3 -9.5(5)
Br1 Ni1 N2 C3 -137.6(5)
N1A Ni1 N2A C7A -178.2(7)
N1 Ni1 N2A C7A -69.1(7)
N2 Ni1 N2A C7A -119.4(12)
Br1 Ni1 N2A C7A 60.1(7)
N1A Ni1 N2A C3A -9.0(5)
N1 Ni1 N2A C3A 100.1(5)
N2 Ni1 N2A C3A 49.8(15)
Br1 Ni1 N2A C3A -130.7(5)
C8A N1A C2A C1A -1.1(11)
Ni1 N1A C2A C1A 179.1(6)
C8A N1A C2A C3A 179.4(6)
Ni1 N1A C2A C3A -0.4(8)
C8 N1 C2 C1 -6.7(11)
Ni1 N1 C2 C1 -178.8(6)
C8 N1 C2 C3 170.8(6)
Ni1 N1 C2 C3 -1.3(8)
C7 N2 C3 C4 -0.4(10)
Ni1 N2 C3 C4 -172.9(6)
C7 N2 C3 C2 -175.8(6)
Ni1 N2 C3 C2 11.6(7)
N1 C2 C3 N2 -7.0(9)
C1 C2 C3 N2 170.7(6)
N1 C2 C3 C4 177.8(7)
C1 C2 C3 C4 -4.5(10)
C7A N2A C3A C4A 1.6(12)
Ni1 N2A C3A C4A -168.7(7)
C7A N2A C3A C2A -178.1(7)
Ni1 N2A C3A C2A 11.5(8)
N1A C2A C3A N2A -7.6(10)
C1A C2A C3A N2A 172.8(7)
N1A C2A C3A C4A 172.6(8)
C1A C2A C3A C4A -6.9(12)
N2 C3 C4 C5 1.0(11)
C2 C3 C4 C5 175.9(7)
N2A C3A C4A C5A -0.4(14)
C2A C3A C4A C5A 179.3(9)
C3 C4 C5 C6 -2.2(12)
C3A C4A C5A C6A 0.3(16)
C4 C5 C6 C7 2.9(12)
C4A C5A C6A C7A -1.4(16)
C3 N2 C7 C6 1.2(11)
Ni1 N2 C7 C6 172.5(6)
C5 C6 C7 N2 -2.5(12)
C3A N2A C7A C6A -2.7(13)
Ni1 N2A C7A C6A 165.9(7)
C5A C6A C7A N2A 2.6(15)
C2 N1 C8 C9 -97.7(8)
Ni1 N1 C8 C9 73.7(8)
C2 N1 C8 C13 88.5(9)
Ni1 N1 C8 C13 -100.1(7)
C2A N1A C8A C9A -98.7(9)
Ni1 N1A C8A C9A 81.1(8)
C2A N1A C8A C13A 86.2(9)
Ni1 N1A C8A C13A -94.0(7)
C13A C8A C9A C10A 0.3(11)
N1A C8A C9A C10A -174.5(7)
C13A C8A C9A C23 179.7(7)
N1A C8A C9A C23 4.9(11)
C13 C8 C9 C10 -2.8(12)
N1 C8 C9 C10 -176.3(7)
C13 C8 C9 C78 176.1(7)
N1 C8 C9 C78 2.6(11)
C8A C9A C10A C11A 0.3(11)
C23 C9A C10A C11A -179.1(7)
C8 C9 C10 C11 -0.9(12)
C78 C9 C10 C11 -179.8(8)
C9A C10A C11A C12A -0.9(11)
C9A C10A C11A C21 179.3(7)
C9 C10 C11 C12 3.2(13)
C9 C10 C11 C61 -178.8(8)
C10A C11A C12A C13A 1.0(12)
C21 C11A C12A C13A -179.2(7)
C10 C11 C12 C13 -1.8(14)
C61 C11 C12 C13 -179.9(8)
C11A C12A C13A C8A -0.4(11)
C11A C12A C13A C14A 177.7(7)
C9A C8A C13A C12A -0.3(11)
N1A C8A C13A C12A 174.6(6)
C9A C8A C13A C14A -178.4(7)
N1A C8A C13A C14A -3.5(11)
C11 C12 C13 C8 -1.7(13)
C11 C12 C13 C14' 165.2(11)
C11 C12 C13 C14 -168.3(12)
C9 C8 C13 C12 4.1(12)
N1 C8 C13 C12 177.6(7)
C9 C8 C13 C14' -161.8(11)
N1 C8 C13 C14' 11.7(14)
C9 C8 C13 C14 171.1(11)
N1 C8 C13 C14 -15.4(14)
C12A C13A C14A C15A -23.0(11)
C8A C13A C14A C15A 155.0(8)
C12 C13 C14 C15 0(2)
C8 C13 C14 C15 -166.6(15)
C14' C13 C14 C15 85(3)
C12 C13 C14' C15' 80(2)
C8 C13 C14' C15' -114.8(17)
C14 C13 C14' C15' -28.7(19)
C12A C11A C21 C54 157.2(7)
C10A C11A C21 C54 -23.0(11)
C12A C11A C21 C33 -75.2(9)
C10A C11A C21 C33 104.6(8)
C46 C19 C23 C208 88.7(9)
C47 C19 C23 C208 -89.3(8)
C46 C19 C23 C9A -143.1(7)
C47 C19 C23 C9A 38.9(10)
C8A C9A C23 C19 75.6(9)
C10A C9A C23 C19 -105.0(8)
C8A C9A C23 C208 -156.5(7)
C10A C9A C23 C208 22.9(10)
C44 C22 C24 C43 0.1(12)
C11A C21 C33 C206 130.3(8)
C54 C21 C33 C206 -101.7(9)
C11A C21 C33 C42 -51.0(10)
C54 C21 C33 C42 77.0(9)
C48 C20 C34 C101 1.7(15)
C43 C25 C40 C44 2.2(12)
C206 C33 C42 C70 1.3(13)
C21 C33 C42 C70 -177.4(8)
C22 C24 C43 C25 0.9(11)
C22 C24 C43 C78 -178.1(7)
C40 C25 C43 C24 -2.0(11)
C40 C25 C43 C78 177.0(7)
C25 C40 C44 C22 -1.2(12)
C24 C22 C44 C40 0.0(12)
C47 C19 C46 C51 -0.6(12)
C23 C19 C46 C51 -178.7(7)
C46 C19 C47 C204 -1.8(12)
C23 C19 C47 C204 176.3(7)
C34 C20 C48 C208 1.5(14)
C19 C46 C51 C96 3.1(14)
C79 C17 C54 C77 -1.7(13)
C79 C17 C54 C21 177.0(8)
C11A C21 C54 C77 107.2(9)
C33 C21 C54 C77 -18.9(11)
C11A C21 C54 C17 -71.4(9)
C33 C21 C54 C17 162.5(7)
C80 C32 C56 C55 1.5(12)
C78 C32 C56 C55 179.5(8)
C118 C55 C56 C32 0.9(14)
C12 C11 C61 C16 138.5(9)
C10 C11 C61 C16 -39.5(12)
C12 C11 C61 C89 -95.3(10)
C10 C11 C61 C89 86.7(10)
C108 C16 C61 C11 -88.2(10)
C92 C16 C61 C11 86.2(11)
C108 C16 C61 C89 145.5(8)
C92 C16 C61 C89 -40.2(11)
C33 C42 C70 C84 -1.9(15)
C17 C54 C77 C75 0.5(14)
C21 C54 C77 C75 -178.1(9)
C100 C75 C77 C54 0.3(17)
C56 C32 C78 C43 -124.9(8)
C80 C32 C78 C43 53.0(10)
C56 C32 C78 C9 105.9(8)
C80 C32 C78 C9 -76.1(10)
C24 C43 C78 C32 97.9(8)
C25 C43 C78 C32 -81.0(9)
C24 C43 C78 C9 -132.6(7)
C25 C43 C78 C9 48.4(10)
C8 C9 C78 C32 -159.5(7)
C10 C9 C78 C32 19.4(11)
C8 C9 C78 C43 71.1(9)
C10 C9 C78 C43 -110.1(8)
C54 C17 C79 C100 2.1(16)
C56 C32 C80 C50 -1.8(12)
C78 C32 C80 C50 -179.7(8)
C118 C50 C80 C32 -0.1(14)
C42 C70 C84 C209 0.8(17)
C97 C64 C86 C87 1.8(15)
C89 C41 C87 C86 -2.5(14)
C64 C86 C87 C41 1.0(15)
C87 C41 C89 C97 1.2(12)
C87 C41 C89 C61 -179.1(8)
C11 C61 C89 C97 -29.5(11)
C16 C61 C89 C97 95.9(9)
C11 C61 C89 C41 150.7(7)
C16 C61 C89 C41 -83.8(9)
C108 C16 C92 C98 0.6(14)
C61 C16 C92 C98 -173.9(8)
C46 C51 C96 C204 -3.1(14)
C86 C64 C97 C89 -3.1(15)
C41 C89 C97 C64 1.6(13)
C61 C89 C97 C64 -178.1(8)
C16 C92 C98 C201 -1.4(15)
C17 C79 C100 C75 -1.2(17)
C77 C75 C100 C79 0.0(17)
C20 C34 C101 C102 -2.2(16)
C34 C101 C102 C208 -0.4(15)
C92 C16 C108 C202 0.1(14)
C61 C16 C108 C202 174.8(9)
C56 C55 C118 C50 -2.8(15)
C80 C50 C118 C55 2.4(15)
C92 C98 C201 C202 1.4(17)
C98 C201 C202 C108 -0.7(18)
C16 C108 C202 C201 -0.1(17)
C51 C96 C204 C47 0.6(13)
C19 C47 C204 C96 1.8(13)
C42 C33 C206 C209 0.4(13)
C21 C33 C206 C209 179.1(9)
C20 C48 C208 C102 -4.0(12)
C20 C48 C208 C23 177.7(7)
C101 C102 C208 C48 3.5(12)
C101 C102 C208 C23 -178.2(7)
C19 C23 C208 C48 48.4(9)
C9A C23 C208 C48 -79.7(9)
C19 C23 C208 C102 -129.8(7)
C9A C23 C208 C102 102.1(8)
C70 C84 C209 C206 0.8(18)
C33 C206 C209 C84 -1.4(17)

loop_
_platon_squeeze_void_nr
_platon_squeeze_void_average_x
_platon_squeeze_void_average_y
_platon_squeeze_void_average_z
_platon_squeeze_void_volume
_platon_squeeze_void_count_electrons
_platon_squeeze_void_content
1 0.314 0.240 0.846 66 24 ' '
2 0.542 0.375 0.417 8 2 ' '
3 0.686 0.740 0.154 66 24 ' '
4 0.458 0.875 0.583 8 2 ' '
